data_1566834
loop_
_publ_author_name
'Smalley, Christopher J. H.'
'Hoskyns, Harriet E.'
'Hughes, Colan E.'
'Johnstone, Duncan N.'
'Willhammar, Tom'
'Young, Mark T.'
'Pickard, Christopher J.'
'Logsdail, Andrew J.'
'Midgley, Paul A.'
'Harris, Kenneth D. M.'

_publ_section_title
;
 A structure determination protocol based on combined analysis of 3D-ED
 data, powder XRD data, solid-state NMR data and DFT-D calculations
 reveals the structure of a new polymorph of l-tyrosine
;
_journal_name_full 'Chemical Science'
_journal_paper_doi 10.1039/D1SC06467C
_journal_year 2022
_chemical_absolute_configuration rm
_chemical_formula_moiety 'C9 H11 N O3'
_chemical_formula_sum 'C9 H11 N O3'
_chemical_formula_weight 181.19
_chemical_name_common L-tyrosine
_chemical_name_systematic '2-amino-3-(4-hydroxyphenyl)propanoic acid'
_space_group_crystal_system monoclinic
_space_group_IT_number 4
_space_group_name_Hall 'P 2yb'
_space_group_name_H-M_alt 'P 1 21 1'
_audit_update_record
;
2021-10-05 deposited with the CCDC.	2022-03-29 downloaded from the CCDC.
;
_cell_angle_alpha 90
_cell_angle_beta 94.575(4)
_cell_angle_gamma 90
_cell_formula_units_Z 2
_cell_length_a 7.6764(6)
_cell_length_b 5.8870(3)
_cell_length_c 9.6143(6)
_cell_measurement_reflns_used 219
_cell_measurement_temperature 294
_cell_measurement_theta_max 35
_cell_measurement_theta_min 4
_cell_volume 433.10(5)
_computing_structure_refinement TOPAS-V5
_diffrn_ambient_temperature 294
_diffrn_radiation_probe x-ray
_diffrn_radiation_type 'Cu K\a~1~'
_diffrn_radiation_wavelength 1.54056
_exptl_crystal_colour White
_exptl_crystal_density_diffrn 1.38940
_exptl_crystal_recrystallization_method Sublimation
_pd_meas_2theta_range_inc 0.01606648
_pd_meas_2theta_range_max 70
_pd_meas_2theta_range_min 8
_pd_proc_ls_prof_R_factor 0.00225
_pd_proc_ls_prof_wR_factor 0.00303
_refine_ls_goodness_of_fit_all 1.296
_refine_ls_number_parameters 93
_refine_ls_R_factor_all 0.1145
_refine_ls_shift/su_max 0.0000
_cod_data_source_file d1sc06467c2.cif
_cod_data_source_block title
_cod_original_sg_symbol_H-M 'P 21'
_cod_database_code 1566834

loop_
_symmetry_equiv_pos_as_xyz
'x, y, z '
'-x, y+1/2, -z '

loop_
_atom_site_label
_atom_site_type_symbol
_atom_site_symmetry_multiplicity
_atom_site_fract_x
_atom_site_fract_y
_atom_site_fract_z
_atom_site_occupancy
_atom_site_B_iso_or_equiv
C1 C 2 0.340(2) 0.867(2) 0.6496(14) 1 2.0(3)
C2 C 2 0.4266(14) 0.8360(17) 0.7950(11) 1 2.0(3)
H3 H 2 0.539(3) 0.956(3) 0.813(2) 1 2.4(3)
H4 H 2 0.483(3) 0.662(4) 0.807(2) 1 2.4(3)
C5 C 2 0.3059(12) 0.8764(16) 0.9133(11) 1 2.0(3)
H6 H 2 0.387(3) 0.867(3) 1.015(3) 1 2.4(3)
N7 N 2 0.1722(11) 0.6942(14) 0.9141(10) 1 2.0(3)
H8 H 2 0.098(4) 0.700(3) 1.002(3) 1 2.4(3)
H9 H 2 0.080(2) 0.702(3) 0.827(2) 1 2.4(3)
H10 H 2 0.230(2) 0.532(4) 0.914(2) 1 2.4(3)
C11 C 2 0.2180(19) 1.110(2) 0.8993(19) 1 2.0(3)
O12 O 2 0.319(2) 1.277(2) 0.909(2) 1 2.0(3)
O13 O 2 0.053(3) 1.114(2) 0.877(2) 1 2.0(3)
C14 C 2 0.362360(12) 1.068680(11) 0.575840(4) 1 2.0(3)
H15 H 2 0.43611(6) 1.211880(11) 0.628430(5) 1 2.4(3)
C16 C 2 0.279(2) 1.101(2) 0.4434(14) 1 2.0(3)
H17 H 2 0.29863(7) 1.2631(2) 0.385590(11) 1 2.4(3)
C18 C 2 0.183(2) 0.925(2) 0.3774(14) 1 2.0(3)
O19 O 2 0.104(2) 0.9644(17) 0.2465(16) 1 2.0(3)
H20 H 2 0.062(7) 0.817(6) 0.203(2) 1 2.4(3)
C21 C 2 0.157760(11) 0.723320(11) 0.449670(4) 1 2.0(3)
H22 H 2 0.08612(7) 0.578820(11) 0.396870(5) 1 2.4(3)
C23 C 2 0.242(2) 0.691(2) 0.5817(15) 1 2.0(3)
H24 H 2 0.22334(6) 0.53017(18) 0.638990(11) 1 2.4(3)

loop_
_diffrn_measurement_device_type
Bruker
D8
Advance
transmission

loop_
_exptl_crystal_description
Polycrystalline
powder

loop_
_geom_angle_atom_site_label_1
_geom_angle_atom_site_label_2
_geom_angle_atom_site_label_3
_geom_angle
C18 O19 H20 110(2)
C2 C1 C14 120.6(10)
C2 C1 C23 121.3(11)
C14 C1 C23 118.1(11)
C1 C2 C5 114.7(10)
N7 C5 C11 110.4(8)
C2 C5 C11 111.1(10)
N7 C5 C2 110.4(8)
H9 N7 H10 107.2(16)
C5 N7 H9 112.7(12)
H8 N7 H10 106.5(17)
C5 N7 H8 113.4(15)
C5 N7 H10 111.3(12)
H8 N7 H9 105(2)
O13 C11 C5 117.3(11)
O12 C11 O13 127.1(13)
O12 C11 C5 115.6(13)
C1 C14 C16 120.9(8)
C14 C16 C18 120.2(10)
O19 C18 C16 118.1(11)
O19 C18 C21 122.1(11)
C16 C18 C21 119.6(11)
C18 C21 C23 119.8(8)
C1 C23 C21 120.9(10)
C1 C2 H3 110.1(13)
C1 C2 H4 110.2(13)
C5 C2 H3 106.9(13)
C5 C2 H4 108.5(13)
H3 C2 H4 106.0(18)
N7 C5 H6 107.3(13)
C2 C5 H6 108.2(15)
C11 C5 H6 109.4(14)
C1 C14 H15 119.3(6)
C16 C14 H15 119.5(5)
C14 C16 H17 120.0(11)
C18 C16 H17 119.6(12)
C18 C21 H22 120.4(6)
C23 C21 H22 119.2(5)
C1 C23 H24 118.8(13)
C21 C23 H24 120.0(11)

loop_
_geom_bond_atom_site_label_1
_geom_bond_atom_site_label_2
_geom_bond_distance
O12 C11 1.251(19)
O13 C11 1.27(3)
O19 C18 1.37(2)
N7 C5 1.485(13)
O19 H20 1.01(4)
C1 C2 1.510(17)
C1 C14 1.401(12)
C1 C23 1.410(19)
C2 C5 1.542(15)
C5 C11 1.533(16)
N7 H10 1.05(2)
N7 H8 1.06(3)
N7 H9 1.05(2)
C14 C16 1.392(14)
C16 C18 1.395(18)
C18 C21 1.397(12)
C21 C23 1.391(15)
C2 H3 1.12(2)
C2 H4 1.11(3)
C5 H6 1.12(3)
C14 H15 1.1141(2)
C16 H17 1.121(12)
C21 H22 1.1132(3)
C23 H24 1.110(13)

loop_
_geom_hbond_atom_site_label_D
_geom_hbond_atom_site_label_H
_geom_hbond_atom_site_label_A
_geom_hbond_distance_DH
_geom_hbond_distance_HA
_geom_hbond_distance_DA
_geom_hbond_angle_DHA
_geom_hbond_site_symmetry_A
N7 H8 O13 1.06(3) 1.78(4) 2.79(2) 159(2) 2_547
N7 H9 O19 1.05(2) 2.07(2) 2.861(17) 129.7(15) 2_546
N7 H10 O12 1.05(2) 1.65(3) 2.704(15) 178(2) 1_545
O19 H20 O13 1.01(4) 1.64(4) 2.63(2) 165(5) 2_546
C5 H6 O12 1.12(3) 2.38(3) 3.281(19) 136.8(19) 2_647

loop_
_geom_torsion_atom_site_label_1
_geom_torsion_atom_site_label_2
_geom_torsion_atom_site_label_3
_geom_torsion_atom_site_label_4
_geom_torsion
C14 C1 C2 C5 100.0(13)
C23 C1 C2 C5 -83.2(15)
C2 C1 C14 C16 -178.2(11)
C23 C1 C14 C16 4.9(17)
C2 C1 C23 C21 177.8(11)
C14 C1 C23 C21 -5.3(19)
C1 C2 C5 N7 68.9(11)
C1 C2 C5 C11 -54.0(12)
N7 C5 C11 O12 174.4(15)
N7 C5 C11 O13 -7(2)
C2 C5 C11 O12 -62.8(19)
C2 C5 C11 O13 116.1(16)
C1 C14 C16 C18 -5.2(17)
C14 C16 C18 O19 -179.6(12)
C14 C16 C18 C21 6(2)
O19 C18 C21 C23 179.5(12)
C16 C18 C21 C23 -6.1(17)
C18 C21 C23 C1 5.9(17)
